data_4102577
loop_
_publ_author_name
'Steven G. Sethofer'
'Timo Mayer'
'F. Dean Toste'

_publ_section_title
;
 Gold(I)-Catalyzed Enantioselective Polycyclization Reactions
;
_journal_name_full 'Journal of the American Chemical Society'
_journal_page_first 8276
_journal_page_last 8277
_journal_paper_doi 10.1021/ja103544p
_journal_volume 132
_journal_year 2010
_chemical_absolute_configuration ad
_chemical_formula_sum 'C29 H40 O6'
_chemical_formula_weight 484.61
_chemical_name_common SGS5_151
_chemical_name_systematic
;
 toste18
;
_space_group.centring_type P

_space_group_IT_number 4
_space_group.IT_number 4

_symmetry_cell_setting monoclinic
_symmetry_space_group_name_Hall 'P 2yb'
_symmetry_space_group_name_H-M 'P 1 21 1'
_atom_sites_solution_hydrogens geom
_atom_sites_solution_primary direct
_atom_sites_solution_secondary difmap
_audit_creation_method SHELXL-97
_cell_angle_alpha 90.00
_cell_angle_beta 91.456(2)
_cell_angle_gamma 90.00
_cell_formula_units_Z 2
_cell_length_a 9.6322(6)
_cell_length_b 9.7408(6)
_cell_length_c 14.0139(9)
_cell_measurement_reflns_used 9998
_cell_measurement_temperature 100(2)
_cell_measurement_theta_max 67.63
_cell_measurement_theta_min 3.15
_cell_volume 1314.43(14)
_computing_cell_refinement 'Bruker SAINT'
_computing_data_collection 'Bruker APEX2'
_computing_data_reduction 'Bruker SAINT'
_computing_molecular_graphics ORTEP-32
_computing_publication_material WinGX
_computing_structure_refinement SHELXL-97
_computing_structure_solution SIR-2004
_diffrn_ambient_temperature 100(2)
_diffrn_detector_area_resol_mean 8.366
_diffrn_measured_fraction_theta_full 0.990
_diffrn_measured_fraction_theta_max 0.988
_diffrn_measurement_device_type 'Bruker APEX-II CCD'
_diffrn_measurement_method 'phi and omega scans'
_diffrn_radiation_monochromator 'HELIOS multilayer mirrors'
_diffrn_radiation_source 'microfocus rotating anode'
_diffrn_radiation_type CuK\a
_diffrn_radiation_wavelength 1.54178
_diffrn_reflns_av_R_equivalents 0.0166
_diffrn_reflns_av_sigmaI/netI 0.0113
_diffrn_reflns_limit_h_max 11
_diffrn_reflns_limit_h_min -11
_diffrn_reflns_limit_k_max 11
_diffrn_reflns_limit_k_min -10
_diffrn_reflns_limit_l_max 16
_diffrn_reflns_limit_l_min -16
_diffrn_reflns_number 22065
_diffrn_reflns_theta_full 67.00
_diffrn_reflns_theta_max 67.94
_diffrn_reflns_theta_min 3.15
_exptl_absorpt_coefficient_mu 0.678
_exptl_absorpt_correction_T_max 0.9353
_exptl_absorpt_correction_T_min 0.9230
_exptl_absorpt_correction_type multi-scan
_exptl_absorpt_process_details SADABS
_exptl_crystal_colour colorless
_exptl_crystal_density_diffrn 1.224
_exptl_crystal_density_method 'not measured'
_exptl_crystal_description block
_exptl_crystal_F_000 524
_exptl_crystal_size_max 0.12
_exptl_crystal_size_mid 0.10
_exptl_crystal_size_min 0.10
_refine_diff_density_max 0.264
_refine_diff_density_min -0.307
_refine_diff_density_rms 0.119
_refine_ls_abs_structure_details 'Flack H D (1983), Acta Cryst. A39, 876-881'
_refine_ls_abs_structure_Flack 0.00(12)
_refine_ls_extinction_method none
_refine_ls_goodness_of_fit_ref 1.094
_refine_ls_hydrogen_treatment constr
_refine_ls_matrix_type full
_refine_ls_number_parameters 322
_refine_ls_number_reflns 4471
_refine_ls_number_restraints 1
_refine_ls_restrained_S_all 1.094
_refine_ls_R_factor_all 0.0298
_refine_ls_R_factor_gt 0.0296
_refine_ls_shift/su_max 0.000
_refine_ls_shift/su_mean 0.000
_refine_ls_structure_factor_coef Fsqd
_refine_ls_weighting_details 'calc w=1/[\s^2^(Fo^2^)+(0.0582P)^2^+0.1589P] where P=(Fo^2^+2Fc^2^)/3'
_refine_ls_weighting_scheme calc
_refine_ls_wR_factor_gt 0.0830
_refine_ls_wR_factor_ref 0.0832
_reflns_number_gt 4444
_reflns_number_total 4471
_reflns_threshold_expression >2sigma(I)
_cod_data_source_file ja103544p_si_005.cif
_cod_data_source_block toste18
_cod_depositor_comments
;
The following automatic conversions were performed:

'_space_group.centring_type' value 'primitive' was replaced with the
value 'P' as specified in the replacement file
'/home/antanas/src/cod-tools/trunk/data/replacement-values/replacement_values.lst'.

Automatic conversion script
Id: cif_fix_values 5642 2017-10-24 12:04:52Z antanas 
;
_cod_database_code 4102577

loop_
_symmetry_equiv_pos_as_xyz
'x, y, z'
'-x, y+1/2, -z'

loop_
_atom_site_label
_atom_site_type_symbol
_atom_site_fract_x
_atom_site_fract_y
_atom_site_fract_z
_atom_site_U_iso_or_equiv
_atom_site_adp_type
_atom_site_occupancy
_atom_site_symmetry_multiplicity
_atom_site_calc_flag
_atom_site_refinement_flags
C1 C 0.12789(13) 1.02614(14) 0.01398(9) 0.0197(3) Uani 1 1 d .
C2 C -0.00789(13) 1.03153(14) -0.04764(9) 0.0194(3) Uani 1 1 d .
C3 C -0.00578(13) 1.04542(14) -0.14848(9) 0.0216(3) Uani 1 1 d .
C4 C -0.12557(14) 1.06235(14) -0.20340(9) 0.0234(3) Uani 1 1 d .
H4 H -0.1202 1.0737 -0.2705 0.028 Uiso 1 1 calc R
C5 C -0.25470(14) 1.06271(14) -0.16014(9) 0.0227(3) Uani 1 1 d .
C6 C -0.26209(13) 1.03941(15) -0.06346(9) 0.0221(3) Uani 1 1 d .
H6 H -0.3499 1.0346 -0.0342 0.026 Uiso 1 1 calc R
C7 C -0.13974(13) 1.02280(13) -0.00825(9) 0.0196(3) Uani 1 1 d .
C8 C -0.15895(14) 0.99299(14) 0.09706(9) 0.0224(3) Uani 1 1 d .
H8A H -0.2310 0.9214 0.1036 0.027 Uiso 1 1 calc R
H8B H -0.1920 1.0772 0.1289 0.027 Uiso 1 1 calc R
C9 C -0.02525(13) 0.94486(15) 0.14663(9) 0.0222(3) Uani 1 1 d .
H9A H -0.0002 0.8518 0.1245 0.027 Uiso 1 1 calc R
H9B H -0.0363 0.9422 0.2167 0.027 Uiso 1 1 calc R
C10 C 0.08687(12) 1.04835(15) 0.12044(8) 0.0196(3) Uani 1 1 d .
H10 H 0.0375 1.1387 0.1198 0.024 Uiso 1 1 calc R
C11 C 0.20707(12) 1.06806(14) 0.19550(9) 0.0192(3) Uani 1 1 d .
C12 C 0.14004(13) 1.11750(15) 0.28888(9) 0.0212(3) Uani 1 1 d .
H12A H 0.0728 1.1912 0.2725 0.025 Uiso 1 1 calc R
H12B H 0.0870 1.0401 0.3157 0.025 Uiso 1 1 calc R
C13 C 0.24143(13) 1.17194(15) 0.36744(9) 0.0225(3) Uani 1 1 d .
C14 C 0.34937(14) 1.27348(15) 0.32685(9) 0.0242(3) Uani 1 1 d .
H14A H 0.3045 1.3638 0.3164 0.029 Uiso 1 1 calc R
H14B H 0.4261 1.2860 0.3744 0.029 Uiso 1 1 calc R
C15 C 0.40873(14) 1.22442(14) 0.23392(9) 0.0227(3) Uani 1 1 d .
C16 C 0.29814(13) 1.18847(14) 0.15994(9) 0.0204(3) Uani 1 1 d .
H16 H 0.2352 1.2700 0.1558 0.025 Uiso 1 1 calc R
C17 C 0.34747(13) 1.16406(15) 0.05881(9) 0.0220(3) Uani 1 1 d .
H17A H 0.4053 1.0801 0.0576 0.026 Uiso 1 1 calc R
H17B H 0.4054 1.2424 0.0389 0.026 Uiso 1 1 calc R
C18 C 0.22361(13) 1.14797(15) -0.01109(9) 0.0214(3) Uani 1 1 d .
H18A H 0.2586 1.1343 -0.0762 0.026 Uiso 1 1 calc R
H18B H 0.1685 1.2337 -0.0114 0.026 Uiso 1 1 calc R
C19 C 0.20003(14) 0.88808(15) -0.00678(9) 0.0240(3) Uani 1 1 d .
H19A H 0.1545 0.8144 0.0283 0.036 Uiso 1 1 calc R
H19B H 0.2980 0.8934 0.0135 0.036 Uiso 1 1 calc R
H19C H 0.1934 0.8688 -0.0754 0.036 Uiso 1 1 calc R
C20 C 0.12597(16) 1.0387(2) -0.29107(10) 0.0419(4) Uani 1 1 d .
H20A H 0.0702 0.9616 -0.3156 0.063 Uiso 1 1 calc R
H20B H 0.2222 1.0279 -0.3108 0.063 Uiso 1 1 calc R
H20C H 0.0882 1.1249 -0.3167 0.063 Uiso 1 1 calc R
C21 C -0.49799(14) 1.09927(18) -0.17914(11) 0.0314(3) Uani 1 1 d .
H21A H -0.5234 1.0124 -0.1489 0.047 Uiso 1 1 calc R
H21B H -0.5675 1.1226 -0.2288 0.047 Uiso 1 1 calc R
H21C H -0.4943 1.1722 -0.1310 0.047 Uiso 1 1 calc R
C22 C 0.29160(14) 0.93687(14) 0.21470(9) 0.0230(3) Uani 1 1 d .
H22A H 0.3602 0.9538 0.2662 0.034 Uiso 1 1 calc R
H22B H 0.3395 0.9103 0.1567 0.034 Uiso 1 1 calc R
H22C H 0.2291 0.8628 0.2335 0.034 Uiso 1 1 calc R
C23 C 0.15606(14) 1.25436(16) 0.43911(9) 0.0261(3) Uani 1 1 d .
C24 C 0.17204(18) 1.3890(2) 0.57917(11) 0.0379(4) Uani 1 1 d .
H24A H 0.0859 1.3501 0.6051 0.045 Uiso 1 1 calc R
H24B H 0.1486 1.4755 0.5453 0.045 Uiso 1 1 calc R
C25 C 0.27598(19) 1.4157(3) 0.65808(13) 0.0524(5) Uani 1 1 d .
H25A H 0.2886 1.3324 0.6965 0.079 Uiso 1 1 calc R
H25B H 0.2426 1.4902 0.6986 0.079 Uiso 1 1 calc R
H25C H 0.3648 1.4422 0.6309 0.079 Uiso 1 1 calc R
C26 C 0.31553(13) 1.05787(16) 0.42394(9) 0.0235(3) Uani 1 1 d .
C27 C 0.28197(15) 0.85170(17) 0.51130(10) 0.0312(3) Uani 1 1 d .
H27A H 0.2154 0.8214 0.5597 0.037 Uiso 1 1 calc R
H27B H 0.3689 0.8798 0.5450 0.037 Uiso 1 1 calc R
C28 C 0.3113(2) 0.7360(2) 0.44576(13) 0.0505(5) Uani 1 1 d .
H28A H 0.2248 0.7068 0.4134 0.076 Uiso 1 1 calc R
H28B H 0.3505 0.6589 0.4825 0.076 Uiso 1 1 calc R
H28C H 0.3778 0.7658 0.3982 0.076 Uiso 1 1 calc R
C29 C 0.54393(15) 1.21959(16) 0.22024(10) 0.0278(3) Uani 1 1 d .
H29A H 0.5777 1.1918 0.1601 0.033 Uiso 1 1 calc R
H29B H 0.6073 1.2439 0.2705 0.033 Uiso 1 1 calc R
O1 O 0.12200(9) 1.04096(12) -0.18999(6) 0.0270(2) Uani 1 1 d .
O2 O -0.36558(10) 1.08558(11) -0.22082(7) 0.0277(2) Uani 1 1 d .
O3 O 0.03721(12) 1.28665(15) 0.42829(8) 0.0454(3) Uani 1 1 d .
O4 O 0.23498(11) 1.29184(12) 0.51415(7) 0.0318(2) Uani 1 1 d .
O5 O 0.43902(9) 1.05037(12) 0.43720(7) 0.0303(2) Uani 1 1 d .
O6 O 0.22392(10) 0.96886(11) 0.45850(7) 0.0268(2) Uani 1 1 d .

loop_
_atom_site_aniso_label
_atom_site_aniso_U_11
_atom_site_aniso_U_22
_atom_site_aniso_U_33
_atom_site_aniso_U_23
_atom_site_aniso_U_13
_atom_site_aniso_U_12
C1 0.0212(6) 0.0188(7) 0.0192(6) -0.0005(5) -0.0001(4) 0.0011(5)
C2 0.0235(6) 0.0146(6) 0.0201(6) -0.0013(5) -0.0005(5) 0.0011(5)
C3 0.0242(6) 0.0180(7) 0.0225(6) -0.0009(5) 0.0016(5) -0.0020(5)
C4 0.0308(7) 0.0200(7) 0.0194(6) 0.0009(5) -0.0016(5) -0.0025(5)
C5 0.0248(6) 0.0178(7) 0.0252(6) -0.0023(5) -0.0047(5) -0.0013(5)
C6 0.0223(6) 0.0181(7) 0.0259(6) -0.0024(5) 0.0009(5) -0.0006(5)
C7 0.0234(6) 0.0143(7) 0.0212(6) -0.0027(5) 0.0004(5) 0.0004(5)
C8 0.0225(6) 0.0240(8) 0.0207(6) -0.0011(5) 0.0024(5) -0.0012(5)
C9 0.0238(6) 0.0230(7) 0.0197(6) 0.0008(5) -0.0001(5) -0.0023(5)
C10 0.0208(6) 0.0188(7) 0.0192(6) 0.0005(5) -0.0012(5) 0.0021(5)
C11 0.0192(6) 0.0196(7) 0.0189(6) -0.0003(5) 0.0005(5) 0.0012(5)
C12 0.0197(6) 0.0248(7) 0.0189(6) -0.0003(5) -0.0009(5) 0.0025(5)
C13 0.0220(6) 0.0259(7) 0.0197(6) -0.0028(5) -0.0003(5) 0.0012(5)
C14 0.0257(6) 0.0238(8) 0.0229(6) -0.0019(5) -0.0022(5) -0.0018(5)
C15 0.0262(6) 0.0183(7) 0.0235(6) 0.0002(5) -0.0007(5) -0.0015(5)
C16 0.0200(6) 0.0198(7) 0.0215(6) -0.0004(5) 0.0002(5) 0.0012(5)
C17 0.0209(6) 0.0240(7) 0.0211(6) -0.0006(5) 0.0019(5) -0.0022(5)
C18 0.0220(6) 0.0233(8) 0.0189(6) 0.0005(5) 0.0002(5) 0.0009(5)
C19 0.0255(6) 0.0225(7) 0.0240(6) -0.0028(5) 0.0000(5) 0.0036(5)
C20 0.0320(7) 0.0725(12) 0.0214(7) -0.0082(7) 0.0045(6) -0.0155(8)
C21 0.0239(7) 0.0360(9) 0.0340(7) -0.0003(6) -0.0050(6) 0.0020(6)
C22 0.0252(6) 0.0210(7) 0.0226(6) 0.0007(5) -0.0017(5) 0.0027(5)
C23 0.0276(7) 0.0288(8) 0.0219(6) -0.0002(5) 0.0009(5) 0.0042(5)
C24 0.0454(9) 0.0405(10) 0.0283(7) -0.0120(7) 0.0108(7) -0.0031(7)
C25 0.0455(10) 0.0761(15) 0.0364(9) -0.0291(9) 0.0156(8) -0.0262(10)
C26 0.0225(6) 0.0290(8) 0.0189(6) -0.0045(5) -0.0007(4) 0.0026(5)
C27 0.0301(7) 0.0377(9) 0.0256(7) 0.0108(6) -0.0032(5) 0.0037(6)
C28 0.0773(13) 0.0379(11) 0.0359(8) 0.0087(7) -0.0038(8) 0.0225(9)
C29 0.0265(7) 0.0316(8) 0.0253(6) -0.0018(6) -0.0026(5) -0.0016(6)
O1 0.0256(5) 0.0372(6) 0.0181(4) -0.0030(4) 0.0028(3) -0.0025(4)
O2 0.0250(5) 0.0319(6) 0.0258(5) -0.0001(4) -0.0054(4) 0.0006(4)
O3 0.0363(6) 0.0675(9) 0.0322(6) -0.0158(6) -0.0050(4) 0.0231(6)
O4 0.0303(5) 0.0411(7) 0.0239(5) -0.0110(4) 0.0015(4) 0.0004(5)
O5 0.0220(5) 0.0381(6) 0.0307(5) 0.0030(5) -0.0034(4) 0.0014(4)
O6 0.0224(4) 0.0312(6) 0.0268(5) 0.0064(4) -0.0016(4) 0.0023(4)

loop_
_atom_type_symbol
_atom_type_description
_atom_type_scat_dispersion_real
_atom_type_scat_dispersion_imag
_atom_type_scat_source
C C 0.0181 0.0091 'International Tables Vol C Tables 4.2.6.8 and 6.1.1.4'
H H 0.0000 0.0000 'International Tables Vol C Tables 4.2.6.8 and 6.1.1.4'
O O 0.0492 0.0322 'International Tables Vol C Tables 4.2.6.8 and 6.1.1.4'

loop_
_geom_angle_atom_site_label_1
_geom_angle_atom_site_label_2
_geom_angle_atom_site_label_3
_geom_angle
C19 C1 C18 110.55(10)
C19 C1 C2 107.57(10)
C18 C1 C2 110.27(10)
C19 C1 C10 115.13(11)
C18 C1 C10 106.02(10)
C2 C1 C10 107.22(9)
C7 C2 C3 115.73(11)
C7 C2 C1 122.64(11)
C3 C2 C1 121.63(11)
O1 C3 C4 120.82(11)
O1 C3 C2 116.96(11)
C4 C3 C2 122.22(11)
C3 C4 C5 119.94(12)
C3 C4 H4 120.0
C5 C4 H4 120.0
O2 C5 C6 125.44(12)
O2 C5 C4 114.88(11)
C6 C5 C4 119.67(12)
C5 C6 C7 119.86(12)
C5 C6 H6 120.1
C7 C6 H6 120.1
C2 C7 C6 122.23(11)
C2 C7 C8 121.90(11)
C6 C7 C8 115.87(11)
C7 C8 C9 112.31(10)
C7 C8 H8A 109.1
C9 C8 H8A 109.1
C7 C8 H8B 109.1
C9 C8 H8B 109.1
H8A C8 H8B 107.9
C8 C9 C10 106.38(11)
C8 C9 H9A 110.5
C10 C9 H9A 110.5
C8 C9 H9B 110.5
C10 C9 H9B 110.5
H9A C9 H9B 108.6
C9 C10 C11 115.91(10)
C9 C10 C1 109.52(11)
C11 C10 C1 117.33(9)
C9 C10 H10 104.1
C11 C10 H10 104.1
C1 C10 H10 104.1
C22 C11 C12 109.94(10)
C22 C11 C16 112.53(10)
C12 C11 C16 106.66(10)
C22 C11 C10 113.44(11)
C12 C11 C10 106.87(9)
C16 C11 C10 107.02(10)
C13 C12 C11 115.99(10)
C13 C12 H12A 108.3
C11 C12 H12A 108.3
C13 C12 H12B 108.3
C11 C12 H12B 108.3
H12A C12 H12B 107.4
C26 C13 C23 106.90(10)
C26 C13 C12 113.39(11)
C23 C13 C12 107.76(10)
C26 C13 C14 110.13(11)
C23 C13 C14 106.28(12)
C12 C13 C14 111.97(11)
C15 C14 C13 112.66(11)
C15 C14 H14A 109.1
C13 C14 H14A 109.1
C15 C14 H14B 109.1
C13 C14 H14B 109.1
H14A C14 H14B 107.8
C29 C15 C16 124.96(12)
C29 C15 C14 122.10(12)
C16 C15 C14 112.90(11)
C15 C16 C17 116.34(10)
C15 C16 C11 110.44(10)
C17 C16 C11 111.84(11)
C15 C16 H16 105.8
C17 C16 H16 105.8
C11 C16 H16 105.8
C16 C17 C18 110.75(10)
C16 C17 H17A 109.5
C18 C17 H17A 109.5
C16 C17 H17B 109.5
C18 C17 H17B 109.5
H17A C17 H17B 108.1
C17 C18 C1 113.06(11)
C17 C18 H18A 109.0
C1 C18 H18A 109.0
C17 C18 H18B 109.0
C1 C18 H18B 109.0
H18A C18 H18B 107.8
C1 C19 H19A 109.5
C1 C19 H19B 109.5
H19A C19 H19B 109.5
C1 C19 H19C 109.5
H19A C19 H19C 109.5
H19B C19 H19C 109.5
O1 C20 H20A 109.5
O1 C20 H20B 109.5
H20A C20 H20B 109.5
O1 C20 H20C 109.5
H20A C20 H20C 109.5
H20B C20 H20C 109.5
O2 C21 H21A 109.5
O2 C21 H21B 109.5
H21A C21 H21B 109.5
O2 C21 H21C 109.5
H21A C21 H21C 109.5
H21B C21 H21C 109.5
C11 C22 H22A 109.5
C11 C22 H22B 109.5
H22A C22 H22B 109.5
C11 C22 H22C 109.5
H22A C22 H22C 109.5
H22B C22 H22C 109.5
O3 C23 O4 123.65(13)
O3 C23 C13 125.52(13)
O4 C23 C13 110.74(11)
O4 C24 C25 107.11(14)
O4 C24 H24A 110.3
C25 C24 H24A 110.3
O4 C24 H24B 110.3
C25 C24 H24B 110.3
H24A C24 H24B 108.5
C24 C25 H25A 109.5
C24 C25 H25B 109.5
H25A C25 H25B 109.5
C24 C25 H25C 109.5
H25A C25 H25C 109.5
H25B C25 H25C 109.5
O5 C26 O6 124.37(14)
O5 C26 C13 124.82(13)
O6 C26 C13 110.79(10)
O6 C27 C28 110.82(12)
O6 C27 H27A 109.5
C28 C27 H27A 109.5
O6 C27 H27B 109.5
C28 C27 H27B 109.5
H27A C27 H27B 108.1
C27 C28 H28A 109.5
C27 C28 H28B 109.5
H28A C28 H28B 109.5
C27 C28 H28C 109.5
H28A C28 H28C 109.5
H28B C28 H28C 109.5
C15 C29 H29A 120.0
C15 C29 H29B 120.0
H29A C29 H29B 120.0
C3 O1 C20 118.04(11)
C5 O2 C21 117.04(11)
C23 O4 C24 115.69(12)
C26 O6 C27 116.22(11)

loop_
_geom_bond_atom_site_label_1
_geom_bond_atom_site_label_2
_geom_bond_distance
C1 C19 1.5448(19)
C1 C18 1.5486(18)
C1 C2 1.5497(16)
C1 C10 1.5680(16)
C2 C7 1.4001(17)
C2 C3 1.4203(18)
C3 O1 1.3754(15)
C3 C4 1.3804(18)
C4 C5 1.3974(19)
C4 H4 0.9500
C5 O2 1.3664(16)
C5 C6 1.3775(19)
C6 C7 1.4025(17)
C6 H6 0.9500
C7 C8 1.5201(17)
C8 C9 1.5217(18)
C8 H8A 0.9900
C8 H8B 0.9900
C9 C10 1.5289(18)
C9 H9A 0.9900
C9 H9B 0.9900
C10 C11 1.5563(16)
C10 H10 1.0000
C11 C22 1.5353(18)
C11 C12 1.5505(16)
C11 C16 1.5543(18)
C12 C13 1.5468(17)
C12 H12A 0.9900
C12 H12B 0.9900
C13 C26 1.5304(19)
C13 C23 1.5400(18)
C13 C14 1.5532(19)
C14 C15 1.5130(18)
C14 H14A 0.9900
C14 H14B 0.9900
C15 C29 1.322(2)
C15 C16 1.5086(17)
C16 C17 1.5248(17)
C16 H16 1.0000
C17 C18 1.5324(17)
C17 H17A 0.9900
C17 H17B 0.9900
C18 H18A 0.9900
C18 H18B 0.9900
C19 H19A 0.9800
C19 H19B 0.9800
C19 H19C 0.9800
C20 O1 1.4181(16)
C20 H20A 0.9800
C20 H20B 0.9800
C20 H20C 0.9800
C21 O2 1.4225(17)
C21 H21A 0.9800
C21 H21B 0.9800
C21 H21C 0.9800
C22 H22A 0.9800
C22 H22B 0.9800
C22 H22C 0.9800
C23 O3 1.1931(18)
C23 O4 1.3328(17)
C24 O4 1.4568(18)
C24 C25 1.496(2)
C24 H24A 0.9900
C24 H24B 0.9900
C25 H25A 0.9800
C25 H25B 0.9800
C25 H25C 0.9800
C26 O5 1.2015(16)
C26 O6 1.3366(18)
C27 O6 1.4633(17)
C27 C28 1.486(3)
C27 H27A 0.9900
C27 H27B 0.9900
C28 H28A 0.9800
C28 H28B 0.9800
C28 H28C 0.9800
C29 H29A 0.9500
C29 H29B 0.9500
